data_7228197
loop_
_publ_author_name
'Wijesinghe, Lankani P.'
'Perera, Sarath D.'
'Larkin, Eugene'
'\'O M\'aille, Gear\'oid M.'
'Conway-Kenny, Robert'
'Lankage, Buddhie S.'
'Wang, Longsheng'
'Draper, Sylvia M.'

_publ_section_title
;
 [2 + 2 + 2] cyclotrimerisation as a convenient route to 6N-doped
 nanographenes: a synthetic introduction to hexaazasuperbenzenes
;
_journal_issue 39
_journal_name_full 'RSC Adv.'
_journal_page_first 24163
_journal_paper_doi 10.1039/C7RA02648J
_journal_volume 7
_journal_year 2017
_chemical_formula_sum 'C48 H48 N6'
_chemical_formula_weight 708.92
_chemical_name_systematic '2,4,6-Tri-(4-tert-butylphenyl)-1,3,5-tri-(5-pyrimidyl)benzene '
_space_group_IT_number 2
_symmetry_cell_setting triclinic
_symmetry_space_group_name_Hall '-P 1'
_symmetry_space_group_name_H-M 'P -1'
_atom_sites_solution_hydrogens geom
_atom_sites_solution_primary direct
_atom_sites_solution_secondary difmap
_audit_creation_method SHELXL-97
_audit_update_record
;
2016-09-29 deposited with the CCDC.
2017-04-21 downloaded from the CCDC.
;
_cell_angle_alpha 77.28(3)
_cell_angle_beta 84.37(3)
_cell_angle_gamma 81.29(3)
_cell_formula_units_Z 2
_cell_length_a 6.1779(12)
_cell_length_b 18.260(4)
_cell_length_c 18.962(4)
_cell_measurement_reflns_used 3421
_cell_measurement_temperature 150(2)
_cell_measurement_theta_max 22.9145
_cell_measurement_theta_min 2.267
_cell_volume 2057.9(8)
_computing_structure_refinement 'SHELXL-97 (Sheldrick, 1997)'
_computing_structure_solution 'SHELXS-97 (Sheldrick, 1990)'
_diffrn_ambient_temperature 150(2)
_diffrn_measured_fraction_theta_full 0.993
_diffrn_measured_fraction_theta_max 0.993
_diffrn_measurement_device_type 'Bruker Smart Apex'
_diffrn_measurement_method 'area detector, omega scans'
_diffrn_radiation_monochromator graphite
_diffrn_radiation_source 'fine-focus sealed tube'
_diffrn_radiation_type MoK\a
_diffrn_radiation_wavelength 0.71073
_diffrn_reflns_av_R_equivalents 0.0542
_diffrn_reflns_av_sigmaI/netI 0.0646
_diffrn_reflns_limit_h_max 7
_diffrn_reflns_limit_h_min -7
_diffrn_reflns_limit_k_max 21
_diffrn_reflns_limit_k_min -21
_diffrn_reflns_limit_l_max 22
_diffrn_reflns_limit_l_min -22
_diffrn_reflns_number 22203
_diffrn_reflns_theta_full 25.14
_diffrn_reflns_theta_max 25.14
_diffrn_reflns_theta_min 1.75
_exptl_absorpt_coefficient_mu 0.068
_exptl_absorpt_correction_T_max 0.9946
_exptl_absorpt_correction_T_min 0.9603
_exptl_absorpt_correction_type multi-scan
_exptl_absorpt_process_details 'Blessing, Acta Cryst. (1995) A51 33-38.'
_exptl_crystal_colour colorless
_exptl_crystal_density_diffrn 1.144
_exptl_crystal_density_method 'not measured'
_exptl_crystal_description needle
_exptl_crystal_F_000 756
_exptl_crystal_recrystallization_method 'Re-crystallisation from solvent: Dichloromethane, Methanol'
_exptl_crystal_size_max 0.60
_exptl_crystal_size_mid 0.20
_exptl_crystal_size_min 0.08
_refine_diff_density_max 0.669
_refine_diff_density_min -0.234
_refine_diff_density_rms 0.041
_refine_ls_extinction_method none
_refine_ls_goodness_of_fit_ref 1.005
_refine_ls_hydrogen_treatment constr
_refine_ls_matrix_type full
_refine_ls_number_parameters 487
_refine_ls_number_reflns 7321
_refine_ls_number_restraints 0
_refine_ls_restrained_S_all 1.005
_refine_ls_R_factor_all 0.0890
_refine_ls_R_factor_gt 0.0504
_refine_ls_shift/su_max 0.000
_refine_ls_shift/su_mean 0.000
_refine_ls_structure_factor_coef Fsqd
_refine_ls_weighting_details 'calc w=1/[\s^2^(Fo^2^)+(0.0669P)^2^+0.1493P] where P=(Fo^2^+2Fc^2^)/3'
_refine_ls_weighting_scheme calc
_refine_ls_wR_factor_gt 0.1182
_refine_ls_wR_factor_ref 0.1346
_reflns_number_gt 4739
_reflns_number_total 7321
_reflns_threshold_expression >2sigma(I)
_cod_data_source_file c7ra02648j2.cif
_cod_data_source_block w
_cod_depositor_comments
;
The following automatic conversions were performed:

'_symmetry_cell_setting' value 'Triclinic' changed to 'triclinic'
according to
/home/data/users/saulius/crontab/automatic-downloads/rss-feeds/RSC/lib/dictionaries/cif_core.dic
dictionary named 'cif_core.dic' version 2.4.2 from 2011-04-26.

Automatic conversion script
Id: cif_fix_values 4973 2017-02-22 13:04:09Z antanas 
;
_cod_original_cell_volume 2057.8(7)
_cod_original_sg_symbol_H-M P-1
_cod_database_code 7228197

loop_
_symmetry_equiv_pos_as_xyz
'x, y, z'
'-x, -y, -z'

loop_
_atom_site_label
_atom_site_type_symbol
_atom_site_fract_x
_atom_site_fract_y
_atom_site_fract_z
_atom_site_U_iso_or_equiv
_atom_site_adp_type
_atom_site_occupancy
_atom_site_symmetry_multiplicity
_atom_site_calc_flag
_atom_site_refinement_flags
N1 N 0.2493(3) 0.88347(10) 0.08565(10) 0.0393(5) Uani 1 1 d .
N2 N -0.0751(3) 0.91632(10) 0.02078(9) 0.0372(5) Uani 1 1 d .
N3 N -1.0034(3) 0.99602(11) 0.38978(10) 0.0417(5) Uani 1 1 d .
N4 N -0.7077(3) 1.06100(10) 0.40262(11) 0.0438(5) Uani 1 1 d .
N5 N -0.1737(4) 0.59235(14) 0.47323(13) 0.0676(7) Uani 1 1 d .
N6 N -0.3201(4) 0.55314(12) 0.37731(16) 0.0708(7) Uani 1 1 d .
C1 C -0.2328(3) 0.85869(11) 0.22061(10) 0.0263(5) Uani 1 1 d .
C2 C -0.3718(3) 0.91496(11) 0.24941(10) 0.0255(5) Uani 1 1 d .
C3 C -0.4827(3) 0.89484(11) 0.31749(10) 0.0254(5) Uani 1 1 d .
C4 C -0.4529(3) 0.81985(11) 0.35728(10) 0.0268(5) Uani 1 1 d .
C5 C -0.3175(3) 0.76384(11) 0.32696(10) 0.0276(5) Uani 1 1 d .
C6 C -0.2098(3) 0.78310(11) 0.25827(10) 0.0278(5) Uani 1 1 d .
C11 C -0.1027(3) 0.87848(11) 0.14973(11) 0.0268(5) Uani 1 1 d .
C12 C 0.1242(3) 0.86932(12) 0.14698(11) 0.0325(5) Uani 1 1 d .
H12A H 0.1943 0.8520 0.1912 0.039 Uiso 1 1 calc R
C13 C 0.1410(4) 0.90666(13) 0.02594(12) 0.0399(6) Uani 1 1 d .
H13A H 0.2279 0.9176 -0.0183 0.048 Uiso 1 1 calc R
C14 C -0.1950(4) 0.90243(11) 0.08356(11) 0.0323(5) Uani 1 1 d .
H14A H -0.3503 0.9093 0.0828 0.039 Uiso 1 1 calc R
C21 C -0.6383(3) 0.95243(11) 0.34881(10) 0.0260(5) Uani 1 1 d .
C22 C -0.8603(3) 0.94784(12) 0.35930(11) 0.0340(5) Uani 1 1 d .
H22A H -0.9142 0.9082 0.3440 0.041 Uiso 1 1 calc R
C23 C -0.9167(4) 1.04996(13) 0.41008(12) 0.0408(6) Uani 1 1 d .
H23A H -1.0159 1.0845 0.4325 0.049 Uiso 1 1 calc R
C24 C -0.5702(4) 1.01172(12) 0.37164(12) 0.0351(5) Uani 1 1 d .
H24A H -0.4188 1.0176 0.3650 0.042 Uiso 1 1 calc R
C31 C -0.2897(3) 0.68361(11) 0.36831(11) 0.0317(5) Uani 1 1 d .
C32 C -0.2056(4) 0.66337(13) 0.43598(13) 0.0443(6) Uani 1 1 d .
H32A H -0.1688 0.7022 0.4569 0.053 Uiso 1 1 calc R
C33 C -0.2366(6) 0.54128(17) 0.4414(2) 0.0815(10) Uani 1 1 d .
H33A H -0.2195 0.4904 0.4679 0.098 Uiso 1 1 calc R
C34 C -0.3432(4) 0.62470(13) 0.34153(14) 0.0460(6) Uani 1 1 d .
H34A H -0.3996 0.6360 0.2949 0.055 Uiso 1 1 calc R
C41 C -0.4059(3) 0.99489(11) 0.20747(10) 0.0251(5) Uani 1 1 d .
C42 C -0.5975(3) 1.02234(12) 0.17196(12) 0.0337(5) Uani 1 1 d .
H42A H -0.7054 0.9898 0.1741 0.040 Uiso 1 1 calc R
C43 C -0.6334(4) 1.09669(12) 0.13332(12) 0.0358(5) Uani 1 1 d .
H43A H -0.7653 1.1137 0.1093 0.043 Uiso 1 1 calc R
C44 C -0.4823(3) 1.14692(11) 0.12879(10) 0.0275(5) Uani 1 1 d .
C45 C -0.2915(3) 1.11866(12) 0.16418(11) 0.0314(5) Uani 1 1 d .
H45A H -0.1835 1.1511 0.1622 0.038 Uiso 1 1 calc R
C46 C -0.2538(3) 1.04436(12) 0.20232(11) 0.0330(5) Uani 1 1 d .
H46A H -0.1204 1.0271 0.2254 0.040 Uiso 1 1 calc R
C47 C -0.5343(4) 1.22940(12) 0.08908(11) 0.0336(5) Uani 1 1 d .
C48 C -0.3336(5) 1.27090(15) 0.07607(15) 0.0621(8) Uani 1 1 d .
H48A H -0.3744 1.3233 0.0505 0.093 Uiso 1 1 calc R
H48B H -0.2198 1.2454 0.0466 0.093 Uiso 1 1 calc R
H48C H -0.2773 1.2707 0.1227 0.093 Uiso 1 1 calc R
C49 C -0.7111(5) 1.26866(13) 0.13582(13) 0.0542(7) Uani 1 1 d .
H49A H -0.7476 1.3218 0.1118 0.081 Uiso 1 1 calc R
H49B H -0.6561 1.2660 0.1832 0.081 Uiso 1 1 calc R
H49C H -0.8427 1.2433 0.1424 0.081 Uiso 1 1 calc R
C50 C -0.6247(4) 1.23415(13) 0.01562(11) 0.0426(6) Uani 1 1 d .
H50A H -0.6560 1.2874 -0.0089 0.064 Uiso 1 1 calc R
H50B H -0.7601 1.2107 0.0230 0.064 Uiso 1 1 calc R
H50C H -0.5159 1.2073 -0.0143 0.064 Uiso 1 1 calc R
C51 C -0.5599(3) 0.79897(11) 0.43215(10) 0.0270(5) Uani 1 1 d .
C52 C -0.5064(3) 0.82962(11) 0.48798(10) 0.0282(5) Uani 1 1 d .
H52A H -0.4102 0.8672 0.4778 0.034 Uiso 1 1 calc R
C53 C -0.5914(3) 0.80616(11) 0.55820(11) 0.0299(5) Uani 1 1 d .
H53A H -0.5531 0.8282 0.5954 0.036 Uiso 1 1 calc R
C54 C -0.7319(3) 0.75095(12) 0.57583(10) 0.0304(5) Uani 1 1 d .
C55 C -0.7852(4) 0.72058(12) 0.51925(11) 0.0339(5) Uani 1 1 d .
H55A H -0.8800 0.6826 0.5293 0.041 Uiso 1 1 calc R
C56 C -0.7021(3) 0.74488(12) 0.44895(11) 0.0337(5) Uani 1 1 d .
H56A H -0.7434 0.7240 0.4114 0.040 Uiso 1 1 calc R
C57 C -0.8196(4) 0.72029(13) 0.65334(11) 0.0379(5) Uani 1 1 d .
C58 C -0.7733(5) 0.76827(17) 0.70549(13) 0.0628(8) Uani 1 1 d .
H58A H -0.8465 0.8202 0.6905 0.094 Uiso 1 1 calc R
H58B H -0.6147 0.7688 0.7048 0.094 Uiso 1 1 calc R
H58C H -0.8290 0.7466 0.7547 0.094 Uiso 1 1 calc R
C59 C -0.7042(5) 0.63963(16) 0.67781(14) 0.0657(8) Uani 1 1 d .
H59A H -0.7328 0.6082 0.6449 0.098 Uiso 1 1 calc R
H59B H -0.7599 0.6185 0.7271 0.098 Uiso 1 1 calc R
H59C H -0.5457 0.6406 0.6771 0.098 Uiso 1 1 calc R
C60 C -1.0665(4) 0.71944(16) 0.65651(13) 0.0533(7) Uani 1 1 d .
H60A H -1.1399 0.7712 0.6407 0.080 Uiso 1 1 calc R
H60B H -1.1195 0.6990 0.7063 0.080 Uiso 1 1 calc R
H60C H -1.0989 0.6876 0.6245 0.080 Uiso 1 1 calc R
C61 C -0.0762(3) 0.72243(11) 0.22454(11) 0.0285(5) Uani 1 1 d .
C62 C 0.1053(4) 0.67711(12) 0.25679(12) 0.0374(6) Uani 1 1 d .
H62A H 0.1547 0.6877 0.2989 0.045 Uiso 1 1 calc R
C63 C 0.2141(4) 0.61709(12) 0.22839(12) 0.0374(6) Uani 1 1 d .
H63A H 0.3354 0.5866 0.2521 0.045 Uiso 1 1 calc R
C64 C 0.1509(3) 0.60013(11) 0.16597(11) 0.0293(5) Uani 1 1 d .
C65 C -0.0246(3) 0.64704(11) 0.13296(11) 0.0308(5) Uani 1 1 d .
H65A H -0.0694 0.6381 0.0894 0.037 Uiso 1 1 calc R
C66 C -0.1367(3) 0.70666(11) 0.16166(11) 0.0312(5) Uani 1 1 d .
H66A H -0.2573 0.7373 0.1377 0.037 Uiso 1 1 calc R
C67 C 0.2684(4) 0.53023(11) 0.13959(11) 0.0338(5) Uani 1 1 d .
C68 C 0.2305(5) 0.46024(13) 0.19830(13) 0.0535(7) Uani 1 1 d .
H68A H 0.0728 0.4570 0.2065 0.080 Uiso 1 1 calc R
H68B H 0.2886 0.4642 0.2434 0.080 Uiso 1 1 calc R
H68C H 0.3058 0.4147 0.1826 0.080 Uiso 1 1 calc R
C69 C 0.5149(4) 0.53524(15) 0.12609(16) 0.0605(8) Uani 1 1 d .
H69A H 0.5386 0.5803 0.0886 0.091 Uiso 1 1 calc R
H69B H 0.5893 0.4899 0.1099 0.091 Uiso 1 1 calc R
H69C H 0.5745 0.5388 0.1711 0.091 Uiso 1 1 calc R
C70 C 0.1830(4) 0.52140(13) 0.06933(12) 0.0450(6) Uani 1 1 d .
H70A H 0.0255 0.5177 0.0768 0.067 Uiso 1 1 calc R
H70B H 0.2608 0.4753 0.0553 0.067 Uiso 1 1 calc R
H70C H 0.2079 0.5655 0.0309 0.067 Uiso 1 1 calc R

loop_
_atom_site_aniso_label
_atom_site_aniso_U_11
_atom_site_aniso_U_22
_atom_site_aniso_U_33
_atom_site_aniso_U_23
_atom_site_aniso_U_13
_atom_site_aniso_U_12
N1 0.0338(11) 0.0466(12) 0.0404(12) -0.0176(9) 0.0055(9) -0.0074(9)
N2 0.0377(11) 0.0458(12) 0.0295(10) -0.0098(8) 0.0034(8) -0.0105(9)
N3 0.0286(10) 0.0499(12) 0.0445(12) -0.0148(10) 0.0011(9) 0.0061(9)
N4 0.0392(12) 0.0387(11) 0.0556(13) -0.0228(10) 0.0019(10) 0.0036(9)
N5 0.0820(18) 0.0453(14) 0.0603(15) 0.0091(12) -0.0118(13) 0.0140(13)
N6 0.0797(18) 0.0280(13) 0.102(2) -0.0048(13) -0.0121(16) -0.0065(12)
C1 0.0231(11) 0.0294(12) 0.0276(11) -0.0096(9) -0.0036(9) -0.0005(9)
C2 0.0239(11) 0.0264(11) 0.0273(11) -0.0082(9) -0.0042(9) -0.0014(9)
C3 0.0248(11) 0.0263(11) 0.0260(11) -0.0085(9) -0.0047(9) -0.0004(9)
C4 0.0272(11) 0.0281(11) 0.0270(11) -0.0080(9) -0.0073(9) -0.0026(9)
C5 0.0283(11) 0.0279(11) 0.0279(11) -0.0076(9) -0.0077(9) -0.0020(9)
C6 0.0258(11) 0.0300(12) 0.0295(11) -0.0114(9) -0.0071(9) 0.0009(9)
C11 0.0285(12) 0.0237(11) 0.0295(11) -0.0114(9) 0.0011(9) -0.0014(9)
C12 0.0308(12) 0.0358(12) 0.0339(12) -0.0147(10) -0.0012(10) -0.0033(10)
C13 0.0397(14) 0.0472(14) 0.0351(13) -0.0168(11) 0.0100(11) -0.0092(11)
C14 0.0295(12) 0.0348(12) 0.0335(12) -0.0092(10) -0.0007(10) -0.0046(10)
C21 0.0240(11) 0.0283(11) 0.0233(10) -0.0031(9) -0.0015(8) 0.0009(9)
C22 0.0299(12) 0.0364(13) 0.0358(12) -0.0103(10) -0.0053(10) 0.0016(10)
C23 0.0362(14) 0.0399(14) 0.0448(14) -0.0167(11) 0.0023(11) 0.0082(11)
C24 0.0288(12) 0.0331(12) 0.0441(13) -0.0148(10) 0.0024(10) 0.0000(10)
C31 0.0302(12) 0.0268(12) 0.0369(12) -0.0070(9) -0.0033(10) 0.0009(9)
C32 0.0460(15) 0.0392(14) 0.0427(14) -0.0031(11) -0.0107(11) 0.0064(11)
C33 0.097(3) 0.0326(17) 0.096(3) 0.0183(17) -0.004(2) 0.0043(17)
C34 0.0475(15) 0.0300(14) 0.0614(16) -0.0105(12) -0.0083(12) -0.0036(11)
C41 0.0245(11) 0.0293(11) 0.0222(10) -0.0102(9) 0.0020(8) -0.0010(9)
C42 0.0305(12) 0.0292(12) 0.0433(13) -0.0071(10) -0.0067(10) -0.0074(10)
C43 0.0319(12) 0.0337(13) 0.0416(13) -0.0059(10) -0.0127(10) 0.0002(10)
C44 0.0327(12) 0.0292(11) 0.0210(10) -0.0069(9) -0.0016(9) -0.0028(9)
C45 0.0320(12) 0.0325(12) 0.0301(12) -0.0033(9) -0.0031(9) -0.0096(10)
C46 0.0283(12) 0.0367(13) 0.0332(12) -0.0035(10) -0.0080(9) -0.0031(10)
C47 0.0405(13) 0.0297(12) 0.0309(12) -0.0051(9) -0.0073(10) -0.0039(10)
C48 0.0682(19) 0.0443(16) 0.0681(18) 0.0206(13) -0.0273(15) -0.0230(14)
C49 0.082(2) 0.0316(13) 0.0458(15) -0.0131(11) -0.0062(14) 0.0097(13)
C50 0.0548(16) 0.0375(13) 0.0327(12) -0.0053(10) -0.0098(11) 0.0043(11)
C51 0.0284(11) 0.0271(11) 0.0245(11) -0.0059(9) -0.0041(9) 0.0012(9)
C52 0.0282(11) 0.0263(11) 0.0304(12) -0.0074(9) -0.0038(9) -0.0012(9)
C53 0.0329(12) 0.0313(12) 0.0265(11) -0.0095(9) -0.0065(9) 0.0010(10)
C54 0.0300(12) 0.0340(12) 0.0253(11) -0.0058(9) -0.0036(9) 0.0024(10)
C55 0.0356(13) 0.0376(13) 0.0289(12) -0.0040(10) -0.0026(10) -0.0107(10)
C56 0.0373(13) 0.0405(13) 0.0269(12) -0.0099(10) -0.0068(10) -0.0097(11)
C57 0.0385(13) 0.0455(14) 0.0263(11) -0.0026(10) -0.0032(10) -0.0009(11)
C58 0.075(2) 0.091(2) 0.0261(13) -0.0154(13) 0.0033(13) -0.0237(17)
C59 0.0671(19) 0.0647(19) 0.0448(16) 0.0185(13) 0.0023(14) 0.0075(15)
C60 0.0444(15) 0.0762(19) 0.0352(14) -0.0044(13) 0.0047(11) -0.0104(14)
C61 0.0285(11) 0.0268(11) 0.0308(11) -0.0099(9) -0.0026(9) 0.0007(9)
C62 0.0358(13) 0.0399(13) 0.0410(13) -0.0197(11) -0.0138(10) 0.0048(11)
C63 0.0328(12) 0.0335(13) 0.0484(14) -0.0175(11) -0.0124(11) 0.0068(10)
C64 0.0310(12) 0.0264(11) 0.0315(11) -0.0086(9) -0.0004(9) -0.0037(9)
C65 0.0367(13) 0.0308(12) 0.0260(11) -0.0088(9) -0.0058(9) -0.0009(10)
C66 0.0310(12) 0.0296(12) 0.0320(12) -0.0071(9) -0.0057(9) 0.0019(10)
C67 0.0369(13) 0.0267(11) 0.0382(13) -0.0120(9) 0.0003(10) 0.0007(10)
C68 0.079(2) 0.0320(14) 0.0481(15) -0.0094(11) -0.0040(14) -0.0028(13)
C69 0.0413(15) 0.0589(17) 0.087(2) -0.0402(16) 0.0072(14) 0.0026(13)
C70 0.0594(16) 0.0361(13) 0.0417(14) -0.0212(11) 0.0008(12) 0.0030(12)

loop_
_atom_type_symbol
_atom_type_description
_atom_type_scat_dispersion_real
_atom_type_scat_dispersion_imag
_atom_type_scat_source
C C 0.0033 0.0016 'International Tables Vol C Tables 4.2.6.8 and 6.1.1.4'
H H 0.0000 0.0000 'International Tables Vol C Tables 4.2.6.8 and 6.1.1.4'
N N 0.0061 0.0033 'International Tables Vol C Tables 4.2.6.8 and 6.1.1.4'
O O 0.0106 0.0060 'International Tables Vol C Tables 4.2.6.8 and 6.1.1.4'

loop_
_geom_angle_atom_site_label_1
_geom_angle_atom_site_label_2
_geom_angle_atom_site_label_3
_geom_angle
C13 N1 C12 115.16(19)
C13 N2 C14 115.41(18)
C23 N3 C22 115.06(19)
C23 N4 C24 115.61(19)
C32 N5 C33 114.7(2)
C34 N6 C33 115.0(2)
C6 C1 C2 120.69(18)
C6 C1 C11 118.51(17)
C2 C1 C11 120.79(18)
C3 C2 C1 119.12(18)
C3 C2 C41 120.13(17)
C1 C2 C41 120.74(17)
C2 C3 C4 120.68(17)
C2 C3 C21 120.75(17)
C4 C3 C21 118.56(18)
C3 C4 C5 119.50(18)
C3 C4 C51 120.91(17)
C5 C4 C51 119.58(17)
C6 C5 C4 120.18(18)
C6 C5 C31 120.12(18)
C4 C5 C31 119.70(18)
C5 C6 C1 119.74(17)
C5 C6 C61 119.86(18)
C1 C6 C61 120.38(18)
C14 C11 C12 115.65(19)
C14 C11 C1 123.85(18)
C12 C11 C1 120.41(18)
N1 C12 C11 123.4(2)
N1 C12 H12A 118.3
C11 C12 H12A 118.3
N1 C13 N2 127.6(2)
N1 C13 H13A 116.2
N2 C13 H13A 116.2
N2 C14 C11 122.8(2)
N2 C14 H14A 118.6
C11 C14 H14A 118.6
C22 C21 C24 115.52(19)
C22 C21 C3 121.51(18)
C24 C21 C3 122.93(18)
N3 C22 C21 123.5(2)
N3 C22 H22A 118.2
C21 C22 H22A 118.2
N4 C23 N3 127.4(2)
N4 C23 H23A 116.3
N3 C23 H23A 116.3
N4 C24 C21 122.9(2)
N4 C24 H24A 118.6
C21 C24 H24A 118.6
C34 C31 C32 115.5(2)
C34 C31 C5 122.54(19)
C32 C31 C5 121.97(19)
N5 C32 C31 123.4(2)
N5 C32 H32A 118.3
C31 C32 H32A 118.3
N6 C33 N5 127.8(3)
N6 C33 H33A 116.1
N5 C33 H33A 116.1
N6 C34 C31 123.6(2)
N6 C34 H34A 118.2
C31 C34 H34A 118.2
C46 C41 C42 117.26(19)
C46 C41 C2 122.70(18)
C42 C41 C2 120.04(18)
C43 C42 C41 120.9(2)
C43 C42 H42A 119.5
C41 C42 H42A 119.5
C44 C43 C42 122.0(2)
C44 C43 H43A 119.0
C42 C43 H43A 119.0
C45 C44 C43 116.41(19)
C45 C44 C47 123.35(19)
C43 C44 C47 120.19(18)
C46 C45 C44 121.8(2)
C46 C45 H45A 119.1
C44 C45 H45A 119.1
C41 C46 C45 121.51(19)
C41 C46 H46A 119.2
C45 C46 H46A 119.2
C48 C47 C44 112.32(18)
C48 C47 C50 108.12(19)
C44 C47 C50 110.91(17)
C48 C47 C49 109.5(2)
C44 C47 C49 107.55(18)
C50 C47 C49 108.38(19)
C47 C48 H48A 109.5
C47 C48 H48B 109.5
H48A C48 H48B 109.5
C47 C48 H48C 109.5
H48A C48 H48C 109.5
H48B C48 H48C 109.5
C47 C49 H49A 109.5
C47 C49 H49B 109.5
H49A C49 H49B 109.5
C47 C49 H49C 109.5
H49A C49 H49C 109.5
H49B C49 H49C 109.5
C47 C50 H50A 109.5
C47 C50 H50B 109.5
H50A C50 H50B 109.5
C47 C50 H50C 109.5
H50A C50 H50C 109.5
H50B C50 H50C 109.5
C56 C51 C52 117.97(18)
C56 C51 C4 121.34(17)
C52 C51 C4 120.53(19)
C53 C52 C51 120.8(2)
C53 C52 H52A 119.6
C51 C52 H52A 119.6
C52 C53 C54 121.68(19)
C52 C53 H53A 119.2
C54 C53 H53A 119.2
C53 C54 C55 117.10(19)
C53 C54 C57 123.34(18)
C55 C54 C57 119.5(2)
C56 C55 C54 121.1(2)
C56 C55 H55A 119.5
C54 C55 H55A 119.5
C55 C56 C51 121.40(19)
C55 C56 H56A 119.3
C51 C56 H56A 119.3
C60 C57 C59 109.7(2)
C60 C57 C58 108.3(2)
C59 C57 C58 108.6(2)
C60 C57 C54 110.55(17)
C59 C57 C54 108.06(19)
C58 C57 C54 111.6(2)
C57 C58 H58A 109.5
C57 C58 H58B 109.5
H58A C58 H58B 109.5
C57 C58 H58C 109.5
H58A C58 H58C 109.5
H58B C58 H58C 109.5
C57 C59 H59A 109.5
C57 C59 H59B 109.5
H59A C59 H59B 109.5
C57 C59 H59C 109.5
H59A C59 H59C 109.5
H59B C59 H59C 109.5
C57 C60 H60A 109.5
C57 C60 H60B 109.5
H60A C60 H60B 109.5
C57 C60 H60C 109.5
H60A C60 H60C 109.5
H60B C60 H60C 109.5
C66 C61 C62 117.34(18)
C66 C61 C6 120.65(18)
C62 C61 C6 121.91(17)
C63 C62 C61 121.00(19)
C63 C62 H62A 119.5
C61 C62 H62A 119.5
C62 C63 C64 121.7(2)
C62 C63 H63A 119.1
C64 C63 H63A 119.1
C65 C64 C63 116.79(18)
C65 C64 C67 123.69(18)
C63 C64 C67 119.46(18)
C64 C65 C66 121.82(19)
C64 C65 H65A 119.1
C66 C65 H65A 119.1
C61 C66 C65 121.24(19)
C61 C66 H66A 119.4
C65 C66 H66A 119.4
C64 C67 C70 112.56(17)
C64 C67 C68 108.14(18)
C70 C67 C68 108.37(19)
C64 C67 C69 110.01(18)
C70 C67 C69 108.0(2)
C68 C67 C69 109.7(2)
C67 C68 H68A 109.5
C67 C68 H68B 109.5
H68A C68 H68B 109.5
C67 C68 H68C 109.5
H68A C68 H68C 109.5
H68B C68 H68C 109.5
C67 C69 H69A 109.5
C67 C69 H69B 109.5
H69A C69 H69B 109.5
C67 C69 H69C 109.5
H69A C69 H69C 109.5
H69B C69 H69C 109.5
C67 C70 H70A 109.5
C67 C70 H70B 109.5
H70A C70 H70B 109.5
C67 C70 H70C 109.5
H70A C70 H70C 109.5
H70B C70 H70C 109.5

loop_
_geom_bond_atom_site_label_1
_geom_bond_atom_site_label_2
_geom_bond_distance
N1 C13 1.327(3)
N1 C12 1.330(3)
N2 C13 1.330(3)
N2 C14 1.334(3)
N3 C23 1.331(3)
N3 C22 1.333(3)
N4 C23 1.326(3)
N4 C24 1.334(3)
N5 C32 1.329(3)
N5 C33 1.337(4)
N6 C34 1.327(3)
N6 C33 1.328(4)
C1 C6 1.401(3)
C1 C2 1.407(3)
C1 C11 1.499(3)
C2 C3 1.402(3)
C2 C41 1.495(3)
C3 C4 1.405(3)
C3 C21 1.496(3)
C4 C5 1.408(3)
C4 C51 1.501(3)
C5 C6 1.401(3)
C5 C31 1.495(3)
C6 C61 1.500(3)
C11 C14 1.383(3)
C11 C12 1.384(3)
C12 H12A 0.9500
C13 H13A 0.9500
C14 H14A 0.9500
C21 C22 1.379(3)
C21 C24 1.384(3)
C22 H22A 0.9500
C23 H23A 0.9500
C24 H24A 0.9500
C31 C34 1.380(3)
C31 C32 1.385(3)
C32 H32A 0.9500
C33 H33A 0.9500
C34 H34A 0.9500
C41 C46 1.381(3)
C41 C42 1.391(3)
C42 C43 1.390(3)
C42 H42A 0.9500
C43 C44 1.389(3)
C43 H43A 0.9500
C44 C45 1.388(3)
C44 C47 1.530(3)
C45 C46 1.387(3)
C45 H45A 0.9500
C46 H46A 0.9500
C47 C48 1.521(3)
C47 C50 1.531(3)
C47 C49 1.531(3)
C48 H48A 0.9800
C48 H48B 0.9800
C48 H48C 0.9800
C49 H49A 0.9800
C49 H49B 0.9800
C49 H49C 0.9800
C50 H50A 0.9800
C50 H50B 0.9800
C50 H50C 0.9800
C51 C56 1.385(3)
C51 C52 1.389(3)
C52 C53 1.383(3)
C52 H52A 0.9500
C53 C54 1.393(3)
C53 H53A 0.9500
C54 C55 1.398(3)
C54 C57 1.530(3)
C55 C56 1.383(3)
C55 H55A 0.9500
C56 H56A 0.9500
C57 C60 1.523(3)
C57 C59 1.529(3)
C57 C58 1.530(3)
C58 H58A 0.9800
C58 H58B 0.9800
C58 H58C 0.9800
C59 H59A 0.9800
C59 H59B 0.9800
C59 H59C 0.9800
C60 H60A 0.9800
C60 H60B 0.9800
C60 H60C 0.9800
C61 C66 1.384(3)
C61 C62 1.395(3)
C62 C63 1.382(3)
C62 H62A 0.9500
C63 C64 1.392(3)
C63 H63A 0.9500
C64 C65 1.384(3)
C64 C67 1.528(3)
C65 C66 1.385(3)
C65 H65A 0.9500
C66 H66A 0.9500
C67 C70 1.529(3)
C67 C68 1.530(3)
C67 C69 1.533(3)
C68 H68A 0.9800
C68 H68B 0.9800
C68 H68C 0.9800
C69 H69A 0.9800
C69 H69B 0.9800
C69 H69C 0.9800
C70 H70A 0.9800
C70 H70B 0.9800
C70 H70C 0.9800

loop_
_geom_torsion_atom_site_label_1
_geom_torsion_atom_site_label_2
_geom_torsion_atom_site_label_3
_geom_torsion_atom_site_label_4
_geom_torsion
C6 C1 C2 C3 1.8(3)
C11 C1 C2 C3 -176.93(17)
C6 C1 C2 C41 -176.66(18)
C11 C1 C2 C41 4.6(3)
C1 C2 C3 C4 1.2(3)
C41 C2 C3 C4 179.69(17)
C1 C2 C3 C21 -177.75(18)
C41 C2 C3 C21 0.7(3)
C2 C3 C4 C5 -2.8(3)
C21 C3 C4 C5 176.20(17)
C2 C3 C4 C51 176.10(17)
C21 C3 C4 C51 -4.9(3)
C3 C4 C5 C6 1.3(3)
C51 C4 C5 C6 -177.54(17)
C3 C4 C5 C31 -178.49(18)
C51 C4 C5 C31 2.6(3)
C4 C5 C6 C1 1.6(3)
C31 C5 C6 C1 -178.54(18)
C4 C5 C6 C61 -176.54(18)
C31 C5 C6 C61 3.3(3)
C2 C1 C6 C5 -3.2(3)
C11 C1 C6 C5 175.55(17)
C2 C1 C6 C61 174.92(18)
C11 C1 C6 C61 -6.3(3)
C6 C1 C11 C14 112.6(2)
C2 C1 C11 C14 -68.6(3)
C6 C1 C11 C12 -63.7(3)
C2 C1 C11 C12 115.1(2)
C13 N1 C12 C11 -0.7(3)
C14 C11 C12 N1 1.1(3)
C1 C11 C12 N1 177.74(18)
C12 N1 C13 N2 -0.8(3)
C14 N2 C13 N1 1.6(3)
C13 N2 C14 C11 -1.0(3)
C12 C11 C14 N2 -0.3(3)
C1 C11 C14 N2 -176.74(18)
C2 C3 C21 C22 113.7(2)
C4 C3 C21 C22 -65.3(3)
C2 C3 C21 C24 -68.8(3)
C4 C3 C21 C24 112.2(2)
C23 N3 C22 C21 -0.2(3)
C24 C21 C22 N3 -0.6(3)
C3 C21 C22 N3 177.11(19)
C24 N4 C23 N3 -0.5(4)
C22 N3 C23 N4 0.8(4)
C23 N4 C24 C21 -0.3(3)
C22 C21 C24 N4 0.8(3)
C3 C21 C24 N4 -176.8(2)
C6 C5 C31 C34 -58.5(3)
C4 C5 C31 C34 121.4(2)
C6 C5 C31 C32 120.7(2)
C4 C5 C31 C32 -59.4(3)
C33 N5 C32 C31 -2.2(4)
C34 C31 C32 N5 1.0(4)
C5 C31 C32 N5 -178.2(2)
C34 N6 C33 N5 -0.3(5)
C32 N5 C33 N6 1.9(5)
C33 N6 C34 C31 -1.2(4)
C32 C31 C34 N6 0.8(4)
C5 C31 C34 N6 -179.9(2)
C3 C2 C41 C46 103.6(2)
C1 C2 C41 C46 -77.9(2)
C3 C2 C41 C42 -76.0(2)
C1 C2 C41 C42 102.5(2)
C46 C41 C42 C43 -0.3(3)
C2 C41 C42 C43 179.33(19)
C41 C42 C43 C44 -0.6(3)
C42 C43 C44 C45 0.8(3)
C42 C43 C44 C47 -176.70(19)
C43 C44 C45 C46 -0.3(3)
C47 C44 C45 C46 177.16(19)
C42 C41 C46 C45 0.9(3)
C2 C41 C46 C45 -178.77(18)
C44 C45 C46 C41 -0.6(3)
C45 C44 C47 C48 14.7(3)
C43 C44 C47 C48 -167.9(2)
C45 C44 C47 C50 135.8(2)
C43 C44 C47 C50 -46.8(3)
C45 C44 C47 C49 -105.8(2)
C43 C44 C47 C49 71.5(2)
C3 C4 C51 C56 121.6(2)
C5 C4 C51 C56 -59.6(3)
C3 C4 C51 C52 -63.1(3)
C5 C4 C51 C52 115.7(2)
C56 C51 C52 C53 0.5(3)
C4 C51 C52 C53 -174.90(18)
C51 C52 C53 C54 0.4(3)
C52 C53 C54 C55 -0.5(3)
C52 C53 C54 C57 176.55(18)
C53 C54 C55 C56 -0.3(3)
C57 C54 C55 C56 -177.51(19)
C54 C55 C56 C51 1.3(3)
C52 C51 C56 C55 -1.4(3)
C4 C51 C56 C55 174.01(19)
C53 C54 C57 C60 132.2(2)
C55 C54 C57 C60 -50.7(3)
C53 C54 C57 C59 -107.7(2)
C55 C54 C57 C59 69.3(3)
C53 C54 C57 C58 11.6(3)
C55 C54 C57 C58 -171.4(2)
C5 C6 C61 C66 115.5(2)
C1 C6 C61 C66 -62.7(3)
C5 C6 C61 C62 -61.0(3)
C1 C6 C61 C62 120.9(2)
C66 C61 C62 C63 -2.5(3)
C6 C61 C62 C63 174.1(2)
C61 C62 C63 C64 1.3(4)
C62 C63 C64 C65 1.0(3)
C62 C63 C64 C67 -176.3(2)
C63 C64 C65 C66 -1.9(3)
C67 C64 C65 C66 175.2(2)
C62 C61 C66 C65 1.6(3)
C6 C61 C66 C65 -175.0(2)
C64 C65 C66 C61 0.7(3)
C65 C64 C67 C70 4.6(3)
C63 C64 C67 C70 -178.3(2)
C65 C64 C67 C68 -115.1(2)
C63 C64 C67 C68 62.0(3)
C65 C64 C67 C69 125.1(2)
C63 C64 C67 C69 -57.8(3)
